data_4020208
loop_
_publ_author_name
'Rena Bodner'
'Bridget K. Marcellino'
'Alexandra Severino'
'Abigail L. Smenton'
'Christian M. Rojas'

_journal_name_full 'Journal of Organic Chemistry'
_journal_page_first 3988
_journal_page_last 3996
_journal_paper_doi 10.1021/jo0500129
_journal_volume 70
_journal_year 2005
_chemical_absolute_configuration syn
_chemical_formula_sum 'C12 H17 N O7'
_chemical_formula_weight 287.27
_chemical_melting_point 442.1(10)
_space_group_IT_number 5
_symmetry_cell_setting monoclinic
_symmetry_space_group_name_Hall 'C 2y'
_symmetry_space_group_name_H-M 'C 1 2 1'
_cell_angle_alpha 90.00
_cell_angle_beta 120.2230(10)
_cell_angle_gamma 90.00
_cell_formula_units_Z 4
_cell_length_a 17.9579(19)
_cell_length_b 7.8494(9)
_cell_length_c 11.4280(15)
_cell_measurement_temperature 243(2)
_cell_volume 1391.9(3)
_diffrn_ambient_temperature 243(2)
_exptl_crystal_density_diffrn 1.371
_cod_depositor_comments
;
The following automatic conversions were performed:
'_symmetry_cell_setting' value 'Monoclinic' changed to 'monoclinic'
according to '/home/saulius/struct/CIF-dictionaries/cif_core.dic'
dictionary named 'cif_core.dic' version 2.4.1 from 2010-06-29.

Automatic conversion script
Id: cif_fix_enum 1527 2010-12-29 10:47:43Z saulius 

The following automatic conversions were performed:

'_chemical_melting_point' value '168-170 deg C' was changed to
'442.1(10)' - it was converted from degrees Celsius(C) to Kelvins(K),
the average value was taken and precision was estimated.

Automatic conversion script
Id: cif_fix_values 1646 2011-03-28 12:23:43Z adriana 
;
_cod_original_sg_symbol_H-M 'C 2'
_cod_database_code 4020208

loop_
_symmetry_equiv_pos_as_xyz
'x, y, z'
'-x, y, -z'
'x+1/2, y+1/2, z'
'-x+1/2, y+1/2, -z'

loop_
_atom_site_label
_atom_site_type_symbol
_atom_site_fract_x
_atom_site_fract_y
_atom_site_fract_z
_atom_site_U_iso_or_equiv
_atom_site_adp_type
_atom_site_occupancy
_atom_site_symmetry_multiplicity
_atom_site_calc_flag
_atom_site_refinement_flags
_atom_site_disorder_assembly
_atom_site_disorder_group
N N -0.02010(9) 0.4697(2) 0.33114(14) 0.0447(3) Uani 1 1 d . . .
H1B H -0.0522(12) 0.512(3) 0.3553(19) 0.037(5) Uiso 1 1 d . . .
O1 O 0.10408(7) 0.44939(15) 0.33471(11) 0.0391(3) Uani 1 1 d . . .
O2 O 0.10689(8) 0.54614(19) 0.52201(11) 0.0513(3) Uani 1 1 d . . .
O3 O -0.15817(6) 0.33496(15) -0.01661(10) 0.0345(2) Uani 1 1 d . . .
O4 O -0.28195(7) 0.2112(2) -0.05760(14) 0.0559(4) Uani 1 1 d . . .
O5 O -0.10236(6) 0.13786(15) 0.16167(11) 0.0381(3) Uani 1 1 d . . .
O6 O 0.05549(8) -0.16409(17) 0.17514(15) 0.0574(4) Uani 1 1 d . . .
O7 O 0.11822(6) 0.10650(15) 0.23052(11) 0.0365(2) Uani 1 1 d . . .
C1 C 0.04849(8) 0.17266(19) 0.24164(14) 0.0313(3) Uani 1 1 d . . .
H1A H 0.0602 0.1536 0.3350 0.038 Uiso 1 1 calc R . .
C2 C 0.04031(8) 0.36127(19) 0.21354(14) 0.0326(3) Uani 1 1 d . . .
H2A H 0.0478 0.3881 0.1354 0.039 Uiso 1 1 calc R . .
C3 C 0.06585(10) 0.4940(2) 0.40675(15) 0.0399(3) Uani 1 1 d . . .
C4 C -0.04617(9) 0.4315(2) 0.19143(15) 0.0349(3) Uani 1 1 d . . .
H4A H -0.0608 0.5385 0.1384 0.042 Uiso 1 1 calc R . .
C5 C -0.12293(9) 0.3085(2) 0.12574(14) 0.0343(3) Uani 1 1 d . . .
H5A H -0.1661 0.3445 0.1504 0.041 Uiso 1 1 calc R . .
C6 C -0.24208(9) 0.2882(2) -0.09821(16) 0.0386(3) Uani 1 1 d . . .
C7 C -0.27572(11) 0.3498(3) -0.23961(17) 0.0491(4) Uani 1 1 d . . .
H7A H -0.3354 0.3150 -0.2956 0.074 Uiso 1 1 calc R . .
H7B H -0.2416 0.3013 -0.2755 0.074 Uiso 1 1 calc R . .
H7C H -0.2721 0.4731 -0.2397 0.074 Uiso 1 1 calc R . .
C8 C -0.03328(9) 0.0792(2) 0.14380(16) 0.0346(3) Uani 1 1 d . . .
H8A H -0.0470 0.0985 0.0494 0.042 Uiso 1 1 calc R . .
C9 C -0.01896(11) -0.1083(2) 0.1781(2) 0.0532(5) Uani 1 1 d . . .
H9A H -0.0111 -0.1275 0.2684 0.064 Uiso 1 1 calc R . .
H9B H -0.0694 -0.1734 0.1125 0.064 Uiso 1 1 calc R . .
C10 C 0.13248(10) -0.0714(2) 0.26181(18) 0.0437(4) Uani 1 1 d . . .
C11 C 0.19696(13) -0.1263(3) 0.2197(2) 0.0627(6) Uani 1 1 d . . .
H11A H 0.1769 -0.0896 0.1275 0.094 Uiso 1 1 calc R . .
H11B H 0.2025 -0.2494 0.2249 0.094 Uiso 1 1 calc R . .
H11C H 0.2525 -0.0749 0.2799 0.094 Uiso 1 1 calc R . .
C12 C 0.16680(12) -0.1040(3) 0.4109(2) 0.0557(5) Uani 1 1 d . . .
H12A H 0.1239 -0.0705 0.4342 0.084 Uiso 1 1 calc R . .
H12B H 0.2189 -0.0380 0.4642 0.084 Uiso 1 1 calc R . .
H12C H 0.1796 -0.2242 0.4300 0.084 Uiso 1 1 calc R . .

loop_
_atom_site_aniso_label
_atom_site_aniso_U_11
_atom_site_aniso_U_22
_atom_site_aniso_U_33
_atom_site_aniso_U_23
_atom_site_aniso_U_13
_atom_site_aniso_U_12
N 0.0342(6) 0.0553(9) 0.0391(7) -0.0153(6) 0.0145(5) 0.0004(6)
O1 0.0336(5) 0.0384(6) 0.0392(5) -0.0033(5) 0.0139(4) -0.0078(4)
O2 0.0471(7) 0.0605(9) 0.0362(6) -0.0101(6) 0.0133(5) -0.0158(6)
O3 0.0259(4) 0.0389(6) 0.0334(5) -0.0024(4) 0.0109(4) 0.0009(4)
O4 0.0331(5) 0.0680(9) 0.0603(7) 0.0019(7) 0.0188(5) -0.0079(5)
O5 0.0283(5) 0.0395(6) 0.0472(6) 0.0058(5) 0.0195(4) -0.0016(4)
O6 0.0365(6) 0.0356(6) 0.0726(9) -0.0087(6) 0.0072(6) 0.0054(5)
O7 0.0291(4) 0.0387(6) 0.0420(5) 0.0059(4) 0.0180(4) 0.0030(4)
C1 0.0254(6) 0.0331(8) 0.0338(6) 0.0026(6) 0.0138(5) -0.0003(5)
C2 0.0291(6) 0.0330(8) 0.0321(6) 0.0005(6) 0.0126(5) -0.0038(5)
C3 0.0391(7) 0.0383(8) 0.0370(7) -0.0018(6) 0.0153(6) -0.0042(6)
C4 0.0326(6) 0.0325(8) 0.0334(7) -0.0025(6) 0.0120(6) 0.0009(5)
C5 0.0271(6) 0.0414(9) 0.0335(6) -0.0009(6) 0.0146(5) 0.0015(5)
C6 0.0256(6) 0.0406(8) 0.0426(8) -0.0065(7) 0.0120(6) 0.0021(6)
C7 0.0365(7) 0.0560(11) 0.0407(8) -0.0034(8) 0.0089(7) 0.0047(7)
C8 0.0281(6) 0.0299(7) 0.0426(7) 0.0008(6) 0.0154(6) -0.0007(5)
C9 0.0316(7) 0.0320(8) 0.0756(12) 0.0057(8) 0.0118(7) -0.0025(6)
C10 0.0312(7) 0.0370(9) 0.0504(8) 0.0020(7) 0.0113(6) 0.0052(6)
C11 0.0464(9) 0.0647(14) 0.0696(12) -0.0038(10) 0.0238(9) 0.0195(9)
C12 0.0426(8) 0.0548(11) 0.0554(10) 0.0196(9) 0.0140(8) 0.0045(8)

loop_
_geom_bond_atom_site_label_1
_geom_bond_atom_site_label_2
_geom_bond_distance
_geom_bond_site_symmetry_2
_geom_bond_publ_flag
N C3 1.350(2) . ?
N C4 1.451(2) . ?
O1 C3 1.3568(19) . ?
O1 C2 1.4529(17) . ?
O2 C3 1.2116(19) . ?
O3 C6 1.3640(17) . ?
O3 C5 1.4330(17) . ?
O4 C6 1.195(2) . ?
O5 C5 1.395(2) . ?
O5 C8 1.4309(17) . ?
O6 C9 1.423(2) . ?
O6 C10 1.429(2) . ?
O7 C1 1.4191(16) . ?
O7 C10 1.432(2) . ?
C1 C2 1.506(2) . ?
C1 C8 1.5137(18) . ?
C2 C4 1.544(2) . ?
C4 C5 1.535(2) . ?
C6 C7 1.492(2) . ?
C8 C9 1.512(2) . ?
C10 C12 1.514(3) . ?
C10 C11 1.523(3) . ?

loop_
_cod_related_entry_id
_cod_related_entry_database
_cod_related_entry_code
1 ChemSpider 9464167
